data_7158412
loop_
_publ_author_name
'Kashiwazaki, Gengo'
'Watanabe, Ryo'
'Tsuzuki, Terutaka'
'Yamamoto, Chieko'
'Nishikawa, Atsuya'
'Ohtomo, Satoru'
'Yoshikawa, Tomomi'
'Kitamura, Yuto'
'Utaka, Yoshimi'
'Kawai, Yasushi'
'Tsuchida, Noriko'
'Kitayama, Takashi'

_publ_section_title
;
 Br\/onsted acid-induced transannulation of the phytochemical zerumbone.
;
_journal_issue 47
_journal_name_full 'Organic &amp; biomolecular chemistry'
_journal_page_first 10444
_journal_page_last 10454
_journal_paper_doi 10.1039/d1ob01634b
_journal_volume 19
_journal_year 2021
_chemical_absolute_configuration 'CHOOSE rm ad rmad syn or unk'
_chemical_formula_moiety 'C15 H22 O2'
_chemical_formula_sum 'C15 H22 O2'
_chemical_formula_weight 234.34
_space_group_crystal_system orthorhombic
_space_group_IT_number 19
_space_group_name_Hall 'P 2ac 2ab'
_space_group_name_H-M_alt 'P 21 21 21'
_atom_sites_solution_hydrogens geom
_atom_sites_solution_primary direct
_atom_sites_solution_secondary difmap
_audit_update_record
;
2021-03-02 deposited with the CCDC.	2021-11-12 downloaded from the CCDC.
;
_cell_angle_alpha 90.0000
_cell_angle_beta 90.0000
_cell_angle_gamma 90.0000
_cell_formula_units_Z 4
_cell_length_a 8.183(4)
_cell_length_b 9.828(3)
_cell_length_c 16.544(5)
_cell_measurement_reflns_used 10984
_cell_measurement_temperature 103
_cell_measurement_theta_max 27.48
_cell_measurement_theta_min 3.22
_cell_volume 1330.5(9)
_computing_cell_refinement 'RAPID AUTO'
_computing_data_collection 'RAPID AUTO (Rigaku, ????)'
_computing_data_reduction 'RAPID AUTO'
_computing_molecular_graphics 'CrystalStructure 4.1'
_computing_publication_material 'CrystalStructure 4.1 (Rigaku, 2014)'
_computing_structure_refinement 'SHELXL97 (Sheldrick, 2008)'
_computing_structure_solution SIR97
_diffrn_ambient_temperature 103
_diffrn_detector_area_resol_mean 10.000
_diffrn_measured_fraction_theta_full 0.998
_diffrn_measured_fraction_theta_max 0.998
_diffrn_measurement_device_type 'Rigaku R-AXIS RAPID'
_diffrn_measurement_method \w
_diffrn_radiation_type 'Mo K\a'
_diffrn_radiation_wavelength 0.71075
_diffrn_reflns_av_R_equivalents 0.0560
_diffrn_reflns_Laue_measured_fraction_full 0.000
_diffrn_reflns_Laue_measured_fraction_max 0.000
_diffrn_reflns_limit_h_max 10
_diffrn_reflns_limit_h_min -10
_diffrn_reflns_limit_k_max 12
_diffrn_reflns_limit_k_min -12
_diffrn_reflns_limit_l_max 20
_diffrn_reflns_limit_l_min -19
_diffrn_reflns_number 11310
_diffrn_reflns_point_group_measured_fraction_full 0.000
_diffrn_reflns_point_group_measured_fraction_max 0.000
_diffrn_reflns_theta_full 25.750
_diffrn_reflns_theta_max 25.750
_diffrn_reflns_theta_min 3.219
_diffrn_standards_number 0
_exptl_absorpt_coefficient_mu 0.075
_exptl_absorpt_correction_T_max 0.992
_exptl_absorpt_correction_T_min 0.627
_exptl_absorpt_correction_type multi-scan
_exptl_absorpt_process_details 'ABSCOR (Rigaku, 1995)'
_exptl_crystal_colour colorless
_exptl_crystal_density_diffrn 1.170
_exptl_crystal_density_method 'not measured'
_exptl_crystal_description prism
_exptl_crystal_F_000 512.00
_exptl_crystal_size_max 0.300
_exptl_crystal_size_mid 0.300
_exptl_crystal_size_min 0.100
_refine_diff_density_max 0.19
_refine_diff_density_min -0.14
_refine_ls_abs_structure_details 'Flack, H. D. (1983), Acta Cryst. A39, 876-881.  1058 Friedel Pairs'
_refine_ls_abs_structure_Flack -0.1(13)
_refine_ls_extinction_method none
_refine_ls_goodness_of_fit_ref 1.033
_refine_ls_hydrogen_treatment refxyz
_refine_ls_number_parameters 242
_refine_ls_number_reflns 2536
_refine_ls_number_restraints 0
_refine_ls_R_factor_all 0.0457
_refine_ls_R_factor_gt 0.0370
_refine_ls_shift/su_max 0.000
_refine_ls_structure_factor_coef Fsqd
_refine_ls_weighting_details 'w = 1/[\s^2^(Fo^2^)+(0.0272P)^2^+0.2665P] where P=(Fo^2^+2Fc^2^)/3'
_refine_ls_weighting_scheme calc
_refine_ls_wR_factor_gt 0.0721
_refine_ls_wR_factor_ref 0.0758
_reflns_number_gt 2216
_reflns_number_total 2536
_reflns_threshold_expression F^2^>2.0\s(F^2^)
_cod_data_source_file d1ob01634b2.cif
_cod_data_source_block ZerOxZEE
_cod_depositor_comments 'Adding full bibliography for 7158408--7158414.cif.'
_cod_original_cell_volume 1330.6(8)
_cod_database_code 7158412

loop_
_symmetry_equiv_pos_site_id
_space_group_symop_operation_xyz
1 +X,+Y,+Z
2 1/2+X,1/2-Y,-Z
3 -X,1/2+Y,1/2-Z
4 1/2-X,-Y,1/2+Z

loop_
_atom_site_label
_atom_site_type_symbol
_atom_site_fract_x
_atom_site_fract_y
_atom_site_fract_z
_atom_site_U_iso_or_equiv
_atom_site_adp_type
_atom_site_occupancy
_atom_site_site_symmetry_multiplicity
_atom_site_calc_flag
_atom_site_refinement_flags
_atom_site_disorder_assembly
_atom_site_disorder_group
O1 O 1.16880(17) 0.83160(13) 0.31241(8) 0.0330(3) Uani 1 4 d . . .
O2 O 0.48531(15) 0.42554(12) 0.36412(7) 0.0272(3) Uani 1 4 d . . .
C1 C 1.0392(2) 0.78076(17) 0.33326(10) 0.0216(4) Uani 1 4 d . . .
C2 C 0.8853(2) 0.86322(17) 0.32838(10) 0.0197(4) Uani 1 4 d . . .
C3 C 0.7505(2) 0.81933(17) 0.29152(10) 0.0216(4) Uani 1 4 d . . .
C4 C 0.7192(2) 0.68885(19) 0.24751(11) 0.0222(4) Uani 1 4 d . . .
C5 C 0.5595(2) 0.61547(19) 0.26933(11) 0.0246(4) Uani 1 4 d . . .
C6 C 0.5583(2) 0.56015(17) 0.35493(10) 0.0221(4) Uani 1 4 d . . .
C7 C 0.6613(2) 0.44044(18) 0.37094(11) 0.0226(4) Uani 1 4 d . . .
C8 C 0.7390(2) 0.40977(19) 0.45113(11) 0.0233(4) Uani 1 4 d . . .
C9 C 0.9205(2) 0.45446(17) 0.45505(10) 0.0197(4) Uani 1 4 d . . .
C10 C 0.9321(2) 0.59608(16) 0.42001(10) 0.0184(4) Uani 1 4 d . . .
C11 C 1.0353(2) 0.63890(17) 0.36387(10) 0.0196(4) Uani 1 4 d . . .
C12 C 0.9009(3) 1.00734(19) 0.35891(13) 0.0272(5) Uani 1 4 d . . .
C13 C 0.5071(2) 0.65924(19) 0.41927(12) 0.0260(4) Uani 1 4 d . . .
C14 C 0.9708(3) 0.4582(2) 0.54466(11) 0.0273(4) Uani 1 4 d . . .
C15 C 1.0296(3) 0.35427(18) 0.40978(11) 0.0246(4) Uani 1 4 d . . .
H1 H 0.657(3) 0.8846(17) 0.2879(11) 0.022(5) Uiso 1 4 d . . .
H2 H 0.711(2) 0.7156(18) 0.1907(11) 0.021(5) Uiso 1 4 d . . .
H3 H 0.809(2) 0.6264(18) 0.2542(10) 0.022(5) Uiso 1 4 d . . .
H4 H 0.466(3) 0.6794(19) 0.2615(11) 0.028(5) Uiso 1 4 d . . .
H5 H 0.549(3) 0.541(2) 0.2322(12) 0.033(5) Uiso 1 4 d . . .
H6 H 0.721(2) 0.4020(16) 0.3234(10) 0.015(4) Uiso 1 4 d . . .
H7 H 0.677(2) 0.4567(18) 0.4932(11) 0.024(5) Uiso 1 4 d . . .
H8 H 0.733(2) 0.308(2) 0.4609(11) 0.023(5) Uiso 1 4 d . . .
H9 H 0.854(2) 0.6586(16) 0.4402(10) 0.011(4) Uiso 1 4 d . . .
H10 H 1.120(2) 0.5849(17) 0.3438(10) 0.015(4) Uiso 1 4 d . . .
H11 H 1.004(3) 1.049(2) 0.3378(13) 0.047(6) Uiso 1 4 d . . .
H12 H 0.807(3) 1.063(2) 0.3424(13) 0.042(6) Uiso 1 4 d . . .
H13 H 0.903(3) 1.013(2) 0.4189(14) 0.039(6) Uiso 1 4 d . . .
H14 H 0.580(3) 0.7410(19) 0.4188(11) 0.027(5) Uiso 1 4 d . . .
H15 H 0.397(3) 0.691(2) 0.4099(12) 0.033(5) Uiso 1 4 d . . .
H16 H 0.507(3) 0.619(2) 0.4721(12) 0.037(6) Uiso 1 4 d . . .
H17 H 1.082(3) 0.484(2) 0.5511(12) 0.031(6) Uiso 1 4 d . . .
H18 H 0.905(3) 0.529(2) 0.5767(12) 0.038(6) Uiso 1 4 d . . .
H19 H 0.961(3) 0.369(2) 0.5690(11) 0.031(5) Uiso 1 4 d . . .
H20 H 1.147(3) 0.3825(18) 0.4144(11) 0.025(5) Uiso 1 4 d . . .
H21 H 1.003(2) 0.3472(17) 0.3505(11) 0.024(5) Uiso 1 4 d . . .
H22 H 1.010(3) 0.264(2) 0.4339(11) 0.029(5) Uiso 1 4 d . . .

loop_
_atom_site_aniso_label
_atom_site_aniso_U_11
_atom_site_aniso_U_22
_atom_site_aniso_U_33
_atom_site_aniso_U_12
_atom_site_aniso_U_13
_atom_site_aniso_U_23
O1 0.0192(8) 0.0311(7) 0.0488(9) -0.0039(6) 0.0033(6) 0.0144(7)
O2 0.0187(7) 0.0282(6) 0.0347(7) -0.0097(5) -0.0032(6) 0.0006(6)
C1 0.0190(10) 0.0247(8) 0.0211(8) -0.0046(7) -0.0014(8) 0.0030(8)
C2 0.0197(10) 0.0201(8) 0.0192(8) -0.0031(7) 0.0012(7) 0.0029(8)
C3 0.0195(10) 0.0231(9) 0.0222(8) 0.0013(8) 0.0008(7) 0.0056(8)
C4 0.0199(10) 0.0266(10) 0.0202(9) -0.0001(8) -0.0039(7) 0.0030(8)
C5 0.0195(11) 0.0277(10) 0.0267(9) -0.0023(8) -0.0058(8) -0.0017(8)
C6 0.0115(9) 0.0263(9) 0.0284(9) -0.0055(7) -0.0005(7) -0.0010(8)
C7 0.0186(10) 0.0229(9) 0.0263(9) -0.0064(8) 0.0002(8) -0.0022(8)
C8 0.0258(11) 0.0195(9) 0.0247(9) -0.0030(8) 0.0017(8) 0.0008(8)
C9 0.0190(10) 0.0190(8) 0.0212(8) -0.0021(7) -0.0016(7) 0.0020(7)
C10 0.0152(10) 0.0180(8) 0.0219(8) 0.0014(7) -0.0046(7) -0.0026(8)
C11 0.0133(9) 0.0213(8) 0.0243(8) 0.0012(7) -0.0020(7) 0.0009(8)
C12 0.0278(12) 0.0228(9) 0.0309(11) -0.0021(8) 0.0027(9) 0.0011(9)
C13 0.0184(11) 0.0291(10) 0.0306(10) 0.0039(9) 0.0033(8) -0.0022(9)
C14 0.0317(13) 0.0257(10) 0.0245(9) -0.0016(9) -0.0047(9) 0.0044(8)
C15 0.0262(12) 0.0191(8) 0.0286(10) 0.0014(8) -0.0006(8) 0.0013(8)

loop_
_atom_type_symbol
_atom_type_description
_atom_type_scat_dispersion_real
_atom_type_scat_dispersion_imag
_atom_type_scat_source
C C 0.0033 0.0016
;
International Tables for Crystallography
(Vol. C, Tables 4.2.6.8 and 6.1.1.4)
;
H H 0.0000 0.0000
;
International Tables for Crystallography
(Vol. C, Table 6.1.1.4)
;
O O 0.0106 0.0060
;
International Tables for Crystallography
(Vol. C, Tables 4.2.6.8 and 6.1.1.4)
;

loop_
_geom_angle_atom_site_label_1
_geom_angle_atom_site_label_2
_geom_angle_atom_site_label_3
_geom_angle
_geom_angle_publ_flag
_geom_angle_site_symmetry_1
_geom_angle_site_symmetry_2
_geom_angle_site_symmetry_3
C6 O2 C7 60.70(11) yes . . .
O1 C1 C2 119.52(15) yes . . .
O1 C1 C11 119.93(16) yes . . .
C2 C1 C11 120.54(16) yes . . .
C1 C2 C3 123.03(16) yes . . .
C1 C2 C12 114.69(16) yes . . .
C3 C2 C12 121.83(17) yes . . .
C2 C3 C4 129.92(17) yes . . .
C3 C4 C5 115.69(15) yes . . .
C4 C5 C6 113.15(15) yes . . .
O2 C6 C5 115.13(14) yes . . .
O2 C6 C7 59.40(11) yes . . .
O2 C6 C13 113.55(14) yes . . .
C5 C6 C7 116.81(15) yes . . .
C5 C6 C13 115.52(15) yes . . .
C7 C6 C13 123.41(15) yes . . .
O2 C7 C6 59.90(11) yes . . .
O2 C7 C8 117.93(15) yes . . .
C6 C7 C8 124.20(16) yes . . .
C7 C8 C9 112.69(15) yes . . .
C8 C9 C10 107.76(14) yes . . .
C8 C9 C14 107.65(15) yes . . .
C8 C9 C15 110.93(15) yes . . .
C10 C9 C14 109.32(14) yes . . .
C10 C9 C15 111.69(14) yes . . .
C14 C9 C15 109.39(15) yes . . .
C9 C10 C11 127.00(16) yes . . .
C1 C11 C10 123.47(16) yes . . .
C2 C3 H1 116.8(11) no . . .
C4 C3 H1 113.1(11) no . . .
C3 C4 H2 104.4(10) no . . .
C3 C4 H3 110.9(11) no . . .
C5 C4 H2 107.2(11) no . . .
C5 C4 H3 109.0(11) no . . .
H2 C4 H3 109.4(15) no . . .
C4 C5 H4 108.9(11) no . . .
C4 C5 H5 106.5(12) no . . .
C6 C5 H4 110.1(11) no . . .
C6 C5 H5 109.0(12) no . . .
H4 C5 H5 109.1(16) no . . .
O2 C7 H6 112.8(10) no . . .
C6 C7 H6 116.2(10) no . . .
C8 C7 H6 114.2(10) no . . .
C7 C8 H7 108.3(11) no . . .
C7 C8 H8 108.5(10) no . . .
C9 C8 H7 109.5(12) no . . .
C9 C8 H8 108.7(11) no . . .
H7 C8 H8 109.0(15) no . . .
C9 C10 H9 114.9(10) no . . .
C11 C10 H9 118.1(10) no . . .
C1 C11 H10 113.4(10) no . . .
C10 C11 H10 122.8(10) no . . .
C2 C12 H11 110.0(12) no . . .
C2 C12 H12 111.1(13) no . . .
C2 C12 H13 112.6(12) no . . .
H11 C12 H12 109.5(18) no . . .
H11 C12 H13 108.1(18) no . . .
H12 C12 H13 105.4(18) no . . .
C6 C13 H14 110.5(11) no . . .
C6 C13 H15 110.8(12) no . . .
C6 C13 H16 112.1(12) no . . .
H14 C13 H15 107.1(17) no . . .
H14 C13 H16 109.9(16) no . . .
H15 C13 H16 106.2(17) no . . .
C9 C14 H17 111.7(12) no . . .
C9 C14 H18 112.0(12) no . . .
C9 C14 H19 110.9(11) no . . .
H17 C14 H18 105.1(17) no . . .
H17 C14 H19 106.2(17) no . . .
H18 C14 H19 110.7(16) no . . .
C9 C15 H20 110.2(11) no . . .
C9 C15 H21 113.3(10) no . . .
C9 C15 H22 106.6(11) no . . .
H20 C15 H21 107.5(15) no . . .
H20 C15 H22 112.1(16) no . . .
H21 C15 H22 107.2(15) no . . .

loop_
_geom_bond_atom_site_label_1
_geom_bond_atom_site_label_2
_geom_bond_distance
_geom_bond_publ_flag
_geom_bond_site_symmetry_1
_geom_bond_site_symmetry_2
O1 C1 1.222(2) yes . .
O2 C6 1.460(2) yes . .
O2 C7 1.452(2) yes . .
C1 C2 1.500(3) yes . .
C1 C11 1.484(2) yes . .
C2 C3 1.332(3) yes . .
C2 C12 1.509(3) yes . .
C3 C4 1.497(3) yes . .
C4 C5 1.536(3) yes . .
C5 C6 1.517(3) yes . .
C6 C7 1.471(2) yes . .
C6 C13 1.502(3) yes . .
C7 C8 1.502(3) yes . .
C8 C9 1.550(3) yes . .
C9 C10 1.511(2) yes . .
C9 C14 1.539(3) yes . .
C9 C15 1.526(3) yes . .
C10 C11 1.324(2) yes . .
C3 H1 0.997(19) no . .
C4 H2 0.978(19) no . .
C4 H3 0.967(19) no . .
C5 H4 1.00(2) no . .
C5 H5 0.957(19) no . .
C7 H6 1.001(17) no . .
C8 H7 0.978(19) no . .
C8 H8 1.01(2) no . .
C10 H9 0.946(17) no . .
C11 H10 0.933(18) no . .
C12 H11 1.00(2) no . .
C12 H12 0.98(2) no . .
C12 H13 0.99(2) no . .
C13 H14 1.00(2) no . .
C13 H15 0.97(2) no . .
C13 H16 0.96(2) no . .
C14 H17 0.95(2) no . .
C14 H18 1.03(2) no . .
C14 H19 0.97(2) no . .
C15 H20 1.01(2) no . .
C15 H21 1.007(19) no . .
C15 H22 0.989(19) no . .

loop_
_geom_contact_atom_site_label_1
_geom_contact_atom_site_label_2
_geom_contact_distance
_geom_contact_publ_flag
_geom_contact_site_symmetry_1
_geom_contact_site_symmetry_2
O1 C3 3.443(3) no . .
O1 C10 3.504(2) no . .
O1 C12 2.895(3) no . .
C1 C4 3.112(3) no . .
C2 C10 3.056(2) no . .
C3 C6 3.172(3) no . .
C3 C10 3.397(2) no . .
C3 C11 3.164(3) no . .
C3 C13 3.303(3) no . .
C4 C7 3.218(3) no . .
C4 C10 3.466(3) no . .
C4 C11 3.262(3) no . .
C4 C13 3.342(3) no . .
C6 C9 3.550(3) no . .
C6 C10 3.261(3) no . .
C7 C10 2.812(3) no . .
C7 C15 3.196(3) no . .
C8 C13 3.145(3) no . .
C10 C13 3.533(3) no . .
C11 C14 3.518(3) no . .
C11 C15 2.899(3) no . .
O1 C7 3.504(2) no . 3_755
O2 C3 3.383(2) no . 3_645
O2 C4 3.409(2) no . 3_645
C3 O2 3.383(2) no . 3_655
C4 O2 3.409(2) no . 3_655
C7 O1 3.504(2) no . 3_745
O1 H10 2.512(17) no . .
O1 H11 2.57(2) no . .
O1 H13 3.31(2) no . .
O2 H4 3.022(18) no . .
O2 H5 2.52(2) no . .
O2 H7 2.667(19) no . .
O2 H8 2.829(19) no . .
O2 H14 3.321(19) no . .
O2 H15 2.81(2) no . .
O2 H16 2.61(2) no . .
C1 H1 3.37(2) no . .
C1 H3 2.747(19) no . .
C1 H9 2.620(17) no . .
C1 H11 2.66(2) no . .
C1 H12 3.36(2) no . .
C1 H13 2.90(2) no . .
C2 H2 3.053(19) no . .
C2 H3 2.703(18) no . .
C2 H9 2.744(16) no . .
C2 H10 3.352(17) no . .
C2 H14 3.15(2) no . .
C3 H4 2.75(2) no . .
C3 H5 3.34(2) no . .
C3 H9 3.044(16) no . .
C3 H11 3.16(2) no . .
C3 H12 2.58(2) no . .
C3 H13 3.10(2) no . .
C3 H14 2.642(19) no . .
C4 H6 3.086(16) no . .
C4 H9 3.387(16) no . .
C4 H14 3.098(19) no . .
C5 H1 2.781(18) no . .
C5 H6 2.638(17) no . .
C5 H14 2.768(19) no . .
C5 H15 2.78(2) no . .
C5 H16 3.38(2) no . .
C6 H1 3.472(17) no . .
C6 H2 3.359(19) no . .
C6 H3 2.724(19) no . .
C6 H7 2.685(19) no . .
C6 H8 3.355(19) no . .
C6 H9 2.965(17) no . .
C7 H3 2.922(18) no . .
C7 H4 3.368(19) no . .
C7 H5 2.66(2) no . .
C7 H9 2.899(17) no . .
C7 H14 3.130(19) no . .
C7 H15 3.34(2) no . .
C7 H16 2.73(2) no . .
C7 H21 2.961(18) no . .
C7 H22 3.50(2) no . .
C8 H9 2.627(16) no . .
C8 H14 3.547(19) no . .
C8 H16 2.82(2) no . .
C8 H17 3.34(2) no . .
C8 H18 2.74(2) no . .
C8 H19 2.694(19) no . .
C8 H20 3.41(2) no . .
C8 H21 2.796(18) no . .
C8 H22 2.65(2) no . .
C9 H6 2.769(17) no . .
C9 H10 2.774(17) no . .
C10 H3 2.935(17) no . .
C10 H6 3.028(17) no . .
C10 H7 2.776(19) no . .
C10 H8 3.34(2) no . .
C10 H14 3.22(2) no . .
C10 H16 3.59(2) no . .
C10 H17 2.72(2) no . .
C10 H18 2.68(2) no . .
C10 H19 3.34(2) no . .
C10 H20 2.74(2) no . .
C10 H21 2.764(17) no . .
C10 H22 3.336(19) no . .
C11 H3 2.592(18) no . .
C11 H6 3.532(17) no . .
C11 H17 3.47(2) no . .
C11 H20 2.808(19) no . .
C11 H21 2.887(17) no . .
C12 H1 2.61(2) no . .
C13 H1 3.338(18) no . .
C13 H4 2.639(18) no . .
C13 H5 3.32(2) no . .
C13 H6 3.461(17) no . .
C13 H7 2.719(19) no . .
C13 H9 2.861(18) no . .
C14 H7 2.55(2) no . .
C14 H8 2.809(19) no . .
C14 H9 2.789(16) no . .
C14 H20 2.699(19) no . .
C14 H21 3.403(18) no . .
C14 H22 2.668(19) no . .
C15 H6 2.937(18) no . .
C15 H7 3.35(2) no . .
C15 H8 2.611(19) no . .
C15 H9 3.356(16) no . .
C15 H10 2.622(17) no . .
C15 H17 2.70(2) no . .
C15 H18 3.41(2) no . .
C15 H19 2.698(18) no . .
H1 H2 2.35(3) no . .
H1 H3 2.88(3) no . .
H1 H4 2.59(3) no . .
H1 H11 3.37(3) no . .
H1 H12 2.32(3) no . .
H1 H13 3.21(3) no . .
H1 H14 2.66(3) no . .
H1 H15 3.50(3) no . .
H2 H4 2.35(3) no . .
H2 H5 2.27(3) no . .
H3 H4 2.86(3) no . .
H3 H5 2.32(3) no . .
H3 H6 2.59(2) no . .
H3 H9 3.11(2) no . .
H3 H10 2.97(3) no . .
H3 H14 3.49(3) no . .
H3 H21 3.55(2) no . .
H4 H6 3.58(3) no . .
H4 H14 2.83(3) no . .
H4 H15 2.52(3) no . .
H4 H16 3.55(3) no . .
H5 H6 2.48(3) no . .
H5 H15 3.52(3) no . .
H6 H7 2.88(2) no . .
H6 H8 2.46(2) no . .
H6 H9 3.36(2) no . .
H6 H21 2.41(3) no . .
H6 H22 3.28(3) no . .
H7 H9 2.61(2) no . .
H7 H14 3.16(3) no . .
H7 H15 3.53(3) no . .
H7 H16 2.14(3) no . .
H7 H17 3.46(3) no . .
H7 H18 2.43(3) no . .
H7 H19 2.78(3) no . .
H7 H22 3.46(3) no . .
H8 H16 3.57(3) no . .
H8 H18 3.22(3) no . .
H8 H19 2.65(3) no . .
H8 H20 3.55(3) no . .
H8 H21 2.89(3) no . .
H8 H22 2.35(3) no . .
H9 H10 2.79(2) no . .
H9 H13 3.52(3) no . .
H9 H14 2.41(3) no . .
H9 H16 2.92(3) no . .
H9 H17 3.13(3) no . .
H9 H18 2.63(3) no . .
H10 H17 3.58(3) no . .
H10 H20 2.32(2) no . .
H10 H21 2.53(2) no . .
H17 H20 2.53(3) no . .
H17 H22 2.97(3) no . .
H19 H20 2.98(3) no . .
H19 H22 2.50(3) no . .
O1 H3 3.106(18) no . 3_755
O1 H4 2.98(2) no . 1_655
O1 H5 3.18(2) no . 3_755
O1 H6 2.518(17) no . 3_755
O1 H15 2.83(2) no . 1_655
O1 H18 3.00(2) no . 2_566
O1 H21 3.043(19) no . 3_755
O2 H1 2.803(18) no . 3_645
O2 H2 2.769(18) no . 3_645
O2 H4 3.214(18) no . 3_645
O2 H10 3.393(18) no . 1_455
O2 H19 3.10(2) no . 2_456
O2 H20 2.92(2) no . 1_455
C1 H6 3.461(17) no . 3_755
C1 H15 3.31(2) no . 1_655
C1 H16 3.38(2) no . 2_566
C1 H21 3.128(19) no . 3_755
C2 H10 3.586(17) no . 3_755
C2 H16 3.45(2) no . 2_566
C2 H17 3.52(2) no . 2_466
C2 H21 3.101(19) no . 3_755
C3 H5 3.30(2) no . 3_655
C3 H10 3.598(17) no . 3_755
C3 H17 3.52(2) no . 2_466
C3 H20 3.563(19) no . 3_755
C3 H21 3.109(18) no . 3_755
C4 H11 3.00(2) no . 3_745
C4 H19 3.348(19) no . 4_664
C4 H20 3.464(19) no . 3_755
C4 H21 3.197(18) no . 3_755
C5 H1 3.033(19) no . 3_645
C5 H12 3.56(2) no . 3_645
C5 H18 3.50(2) no . 4_664
C5 H19 3.321(18) no . 4_664
C6 H1 3.418(18) no . 3_645
C7 H4 3.532(19) no . 3_645
C7 H19 3.59(2) no . 2_456
C8 H13 3.57(2) no . 2_466
C8 H19 3.58(2) no . 2_456
C8 H22 3.17(2) no . 2_456
C10 H14 3.337(19) no . 2_566
C10 H15 3.52(2) no . 2_566
C10 H16 3.38(2) no . 2_566
C11 H11 3.47(2) no . 3_745
C11 H15 3.10(2) no . 1_655
C12 H3 3.239(19) no . 3_755
C12 H7 3.348(19) no . 2_566
C12 H10 3.443(17) no . 3_755
C12 H16 3.18(2) no . 2_566
C12 H17 3.01(2) no . 2_466
C12 H21 3.446(17) no . 1_565
C12 H22 2.946(19) no . 1_565
C13 H9 3.190(16) no . 2_466
C13 H10 3.484(18) no . 1_455
C13 H13 3.28(2) no . 2_466
C13 H17 3.59(2) no . 2_466
C13 H18 3.18(2) no . 2_466
C14 H1 3.520(18) no . 2_566
C14 H2 3.313(19) no . 4_665
C14 H5 3.11(2) no . 4_665
C14 H8 3.38(2) no . 2_556
C14 H12 3.33(2) no . 2_566
C14 H14 3.146(19) no . 2_566
C14 H15 3.58(2) no . 2_566
C15 H2 3.020(19) no . 3_745
C15 H8 3.144(19) no . 2_556
C15 H11 3.23(2) no . 1_545
C15 H12 3.57(2) no . 1_545
C15 H13 3.52(2) no . 1_545
H1 O2 2.803(18) no . 3_655
H1 C5 3.033(19) no . 3_655
H1 C6 3.418(18) no . 3_655
H1 C14 3.520(18) no . 2_466
H1 H4 3.18(3) no . 3_655
H1 H5 2.31(3) no . 3_655
H1 H10 3.46(3) no . 3_755
H1 H17 3.02(3) no . 2_466
H1 H18 3.16(3) no . 2_466
H2 O2 2.769(18) no . 3_655
H2 C14 3.313(19) no . 4_664
H2 C15 3.020(19) no . 3_755
H2 H11 2.89(3) no . 3_745
H2 H18 3.20(3) no . 4_664
H2 H19 2.59(3) no . 4_664
H2 H20 2.66(3) no . 3_755
H2 H21 2.76(3) no . 3_755
H2 H22 3.11(3) no . 3_755
H3 O1 3.106(18) no . 3_745
H3 C12 3.239(19) no . 3_745
H3 H11 2.29(3) no . 3_745
H3 H12 3.58(3) no . 3_745
H3 H21 3.17(3) no . 3_755
H4 O1 2.98(2) no . 1_455
H4 O2 3.214(18) no . 3_655
H4 C7 3.532(19) no . 3_655
H4 H1 3.18(3) no . 3_645
H4 H5 3.56(3) no . 3_655
H4 H6 3.02(3) no . 3_655
H4 H10 3.28(3) no . 1_455
H4 H12 3.04(3) no . 3_645
H4 H19 3.27(3) no . 4_664
H5 O1 3.18(2) no . 3_745
H5 C3 3.30(2) no . 3_645
H5 C14 3.11(2) no . 4_664
H5 H1 2.31(3) no . 3_645
H5 H4 3.56(3) no . 3_645
H5 H12 3.17(3) no . 3_645
H5 H17 3.19(3) no . 4_664
H5 H18 2.69(3) no . 4_664
H5 H19 2.84(3) no . 4_664
H6 O1 2.518(17) no . 3_745
H6 C1 3.461(17) no . 3_745
H6 H4 3.02(3) no . 3_645
H6 H12 3.42(3) no . 1_545
H7 C12 3.348(19) no . 2_466
H7 H11 3.13(3) no . 2_466
H7 H13 2.69(3) no . 2_466
H7 H22 2.83(3) no . 2_456
H8 C14 3.38(2) no . 2_456
H8 C15 3.144(19) no . 2_456
H8 H12 3.17(3) no . 1_545
H8 H13 3.30(3) no . 1_545
H8 H17 3.13(3) no . 2_456
H8 H19 2.87(3) no . 2_456
H8 H20 2.87(3) no . 2_456
H8 H22 2.62(3) no . 2_456
H9 C13 3.190(16) no . 2_566
H9 H14 3.13(3) no . 2_566
H9 H15 2.91(3) no . 2_566
H9 H16 2.91(3) no . 2_566
H10 O2 3.393(18) no . 1_655
H10 C2 3.586(17) no . 3_745
H10 C3 3.598(17) no . 3_745
H10 C12 3.443(17) no . 3_745
H10 C13 3.484(18) no . 1_655
H10 H1 3.46(3) no . 3_745
H10 H4 3.28(3) no . 1_655
H10 H11 3.19(3) no . 3_745
H10 H12 3.14(3) no . 3_745
H10 H15 2.72(3) no . 1_655
H11 C4 3.00(2) no . 3_755
H11 C11 3.47(2) no . 3_755
H11 C15 3.23(2) no . 1_565
H11 H2 2.89(3) no . 3_755
H11 H3 2.29(3) no . 3_755
H11 H7 3.13(3) no . 2_566
H11 H10 3.19(3) no . 3_755
H11 H16 3.55(3) no . 2_566
H11 H21 2.94(3) no . 1_565
H11 H22 2.64(3) no . 1_565
H12 C5 3.56(2) no . 3_655
H12 C14 3.33(2) no . 2_466
H12 C15 3.57(2) no . 1_565
H12 H3 3.58(3) no . 3_755
H12 H4 3.04(3) no . 3_655
H12 H5 3.17(3) no . 3_655
H12 H6 3.42(3) no . 1_565
H12 H8 3.17(3) no . 1_565
H12 H10 3.14(3) no . 3_755
H12 H17 2.59(3) no . 2_466
H12 H19 3.26(3) no . 2_466
H12 H21 3.23(3) no . 1_565
H12 H22 2.99(3) no . 1_565
H13 C8 3.57(2) no . 2_566
H13 C13 3.28(2) no . 2_566
H13 C15 3.52(2) no . 1_565
H13 H7 2.69(3) no . 2_566
H13 H8 3.30(3) no . 1_565
H13 H15 3.47(3) no . 2_566
H13 H16 2.37(3) no . 2_566
H13 H17 2.68(3) no . 2_466
H13 H21 3.57(3) no . 1_565
H13 H22 2.63(3) no . 1_565
H14 C10 3.337(19) no . 2_466
H14 C14 3.146(19) no . 2_466
H14 H9 3.13(3) no . 2_466
H14 H17 2.74(3) no . 2_466
H14 H18 2.68(3) no . 2_466
H15 O1 2.83(2) no . 1_455
H15 C1 3.31(2) no . 1_455
H15 C10 3.52(2) no . 2_466
H15 C11 3.10(2) no . 1_455
H15 C14 3.58(2) no . 2_466
H15 H9 2.91(3) no . 2_466
H15 H10 2.72(3) no . 1_455
H15 H13 3.47(3) no . 2_466
H15 H17 3.59(3) no . 2_466
H15 H18 2.76(3) no . 2_466
H16 C1 3.38(2) no . 2_466
H16 C2 3.45(2) no . 2_466
H16 C10 3.38(2) no . 2_466
H16 C12 3.18(2) no . 2_466
H16 H9 2.91(3) no . 2_466
H16 H11 3.55(3) no . 2_466
H16 H13 2.37(3) no . 2_466
H17 C2 3.52(2) no . 2_566
H17 C3 3.52(2) no . 2_566
H17 C12 3.01(2) no . 2_566
H17 C13 3.59(2) no . 2_566
H17 H1 3.02(3) no . 2_566
H17 H5 3.19(3) no . 4_665
H17 H8 3.13(3) no . 2_556
H17 H12 2.59(3) no . 2_566
H17 H13 2.68(3) no . 2_566
H17 H14 2.74(3) no . 2_566
H17 H15 3.59(3) no . 2_566
H18 O1 3.00(2) no . 2_466
H18 C5 3.50(2) no . 4_665
H18 C13 3.18(2) no . 2_566
H18 H1 3.16(3) no . 2_566
H18 H2 3.20(3) no . 4_665
H18 H5 2.69(3) no . 4_665
H18 H14 2.68(3) no . 2_566
H18 H15 2.76(3) no . 2_566
H19 O2 3.10(2) no . 2_556
H19 C4 3.348(19) no . 4_665
H19 C5 3.321(18) no . 4_665
H19 C7 3.59(2) no . 2_556
H19 C8 3.58(2) no . 2_556
H19 H2 2.59(3) no . 4_665
H19 H4 3.27(3) no . 4_665
H19 H5 2.84(3) no . 4_665
H19 H8 2.87(3) no . 2_556
H19 H12 3.26(3) no . 2_566
H19 H20 3.57(3) no . 2_456
H20 O2 2.92(2) no . 1_655
H20 C3 3.563(19) no . 3_745
H20 C4 3.464(19) no . 3_745
H20 H2 2.66(3) no . 3_745
H20 H8 2.87(3) no . 2_556
H20 H19 3.57(3) no . 2_556
H21 O1 3.043(19) no . 3_745
H21 C1 3.128(19) no . 3_745
H21 C2 3.101(19) no . 3_745
H21 C3 3.109(18) no . 3_745
H21 C4 3.197(18) no . 3_745
H21 C12 3.446(17) no . 1_545
H21 H2 2.76(3) no . 3_745
H21 H3 3.17(3) no . 3_745
H21 H11 2.94(3) no . 1_545
H21 H12 3.23(3) no . 1_545
H21 H13 3.57(3) no . 1_545
H22 C8 3.17(2) no . 2_556
H22 C12 2.946(19) no . 1_545
H22 H2 3.11(3) no . 3_745
H22 H7 2.83(3) no . 2_556
H22 H8 2.62(3) no . 2_556
H22 H11 2.64(3) no . 1_545
H22 H12 2.99(3) no . 1_545
H22 H13 2.63(3) no . 1_545

loop_
_geom_torsion_atom_site_label_1
_geom_torsion_atom_site_label_2
_geom_torsion_atom_site_label_3
_geom_torsion_atom_site_label_4
_geom_torsion
_geom_torsion_publ_flag
_geom_torsion_site_symmetry_1
_geom_torsion_site_symmetry_2
_geom_torsion_site_symmetry_3
_geom_torsion_site_symmetry_4
C6 O2 C7 C6 0.00(7) no . . . .
C6 O2 C7 C8 115.34(16) no . . . .
C7 O2 C6 C5 107.54(15) no . . . .
C7 O2 C6 C7 0.00(8) no . . . .
C7 O2 C6 C13 -116.11(15) no . . . .
O1 C1 C2 C3 128.40(17) no . . . .
O1 C1 C2 C12 -44.0(2) no . . . .
O1 C1 C11 C10 147.03(16) no . . . .
C2 C1 C11 C10 -32.4(2) no . . . .
C11 C1 C2 C3 -52.2(2) no . . . .
C11 C1 C2 C12 135.40(14) no . . . .
C1 C2 C3 C4 -1.2(3) no . . . .
C12 C2 C3 C4 170.67(15) no . . . .
C2 C3 C4 C5 132.95(18) no . . . .
C3 C4 C5 C6 -67.55(19) no . . . .
C4 C5 C6 O2 -139.35(14) no . . . .
C4 C5 C6 C7 -72.49(19) no . . . .
C4 C5 C6 C13 85.18(18) no . . . .
O2 C6 C7 O2 0.00(5) no . . . .
O2 C6 C7 C8 -105.11(17) no . . . .
C5 C6 C7 O2 -104.71(15) no . . . .
C5 C6 C7 C8 150.18(15) no . . . .
C13 C6 C7 O2 99.55(17) no . . . .
C13 C6 C7 C8 -5.6(3) no . . . .
O2 C7 C8 C9 -169.48(12) no . . . .
C6 C7 C8 C9 -98.51(19) no . . . .
C7 C8 C9 C10 45.57(18) no . . . .
C7 C8 C9 C14 163.37(13) no . . . .
C7 C8 C9 C15 -76.98(17) no . . . .
C8 C9 C10 C11 -129.96(16) no . . . .
C14 C9 C10 C11 113.31(18) no . . . .
C15 C9 C10 C11 -7.9(2) no . . . .
C9 C10 C11 C1 -179.48(14) no . . . .
